data_4310997
loop_
_publ_author_name
'Mark J. Sarsfield'
'Madeleine Helliwell'
'James Raftery'

_publ_section_title
;
 Distorted Equatorial Coordination Environments and Weakening of UO Bonds
 in Uranyl Complexes Containing NCN and NPN Ligands
;
_journal_name_full 'Inorganic Chemistry'
_journal_page_first 3170
_journal_page_last 3179
_journal_paper_doi 10.1021/ic035349c
_journal_volume 43
_journal_year 2004
_chemical_formula_sum 'C50.5 H87.5 N6.5 Na O4 Si6 U'
_chemical_formula_weight 1279.33
_space_group_IT_number 14
_symmetry_cell_setting monoclinic
_symmetry_space_group_name_Hall '-P 2yn'
_symmetry_space_group_name_H-M 'P 1 21/n 1'
_atom_sites_solution_hydrogens geom
_atom_sites_solution_primary direct
_atom_sites_solution_secondary difmap
_audit_creation_method SHELXL-97
_cell_angle_alpha 90.00
_cell_angle_beta 99.386(7)
_cell_angle_gamma 90.00
_cell_formula_units_Z 4
_cell_length_a 14.344(6)
_cell_length_b 20.471(8)
_cell_length_c 21.209(8)
_cell_measurement_reflns_used 5500
_cell_measurement_temperature 100(2)
_cell_measurement_theta_max 23.73
_cell_measurement_theta_min 2.18
_cell_volume 6144(4)
_computing_cell_refinement 'Bruker SMART'
_computing_data_collection 'Bruker SMART'
_computing_data_reduction 'Bruker SAINT'
_computing_molecular_graphics 'Bruker SHELXTL'
_computing_publication_material 'Bruker SHELXTL'
_computing_structure_refinement 'SHELXL-97 (Sheldrick, 1997)'
_computing_structure_solution 'SHELXS-97 (Sheldrick, 1990)'
_diffrn_ambient_temperature 100(2)
_diffrn_measured_fraction_theta_full 0.992
_diffrn_measured_fraction_theta_max 0.992
_diffrn_measurement_device_type 'CCD area detector'
_diffrn_measurement_method 'phi and omega scans'
_diffrn_radiation_monochromator graphite
_diffrn_radiation_source 'fine-focus sealed tube'
_diffrn_radiation_type MoK\a
_diffrn_radiation_wavelength 0.71073
_diffrn_reflns_av_R_equivalents 0.0703
_diffrn_reflns_av_sigmaI/netI 0.0586
_diffrn_reflns_limit_h_max 17
_diffrn_reflns_limit_h_min -17
_diffrn_reflns_limit_k_max 25
_diffrn_reflns_limit_k_min -25
_diffrn_reflns_limit_l_max 26
_diffrn_reflns_limit_l_min -26
_diffrn_reflns_number 48267
_diffrn_reflns_theta_full 26.46
_diffrn_reflns_theta_max 26.46
_diffrn_reflns_theta_min 1.39
_exptl_absorpt_coefficient_mu 2.810
_exptl_absorpt_correction_T_max 0.6779
_exptl_absorpt_correction_T_min 0.6033
_exptl_absorpt_correction_type multi-scan
_exptl_absorpt_process_details SADABS
_exptl_crystal_colour yellow
_exptl_crystal_density_diffrn 1.383
_exptl_crystal_density_meas 0
_exptl_crystal_density_method 'not measured'
_exptl_crystal_description prism
_exptl_crystal_F_000 2620
_exptl_crystal_size_max 0.20
_exptl_crystal_size_mid 0.18
_exptl_crystal_size_min 0.15
_refine_diff_density_max 1.743
_refine_diff_density_min -0.889
_refine_diff_density_rms 0.109
_refine_ls_extinction_method none
_refine_ls_goodness_of_fit_ref 1.039
_refine_ls_hydrogen_treatment mixed
_refine_ls_matrix_type full
_refine_ls_number_parameters 627
_refine_ls_number_reflns 12567
_refine_ls_number_restraints 217
_refine_ls_restrained_S_all 1.032
_refine_ls_R_factor_all 0.0616
_refine_ls_R_factor_gt 0.0439
_refine_ls_shift/su_max 0.005
_refine_ls_shift/su_mean 0.000
_refine_ls_structure_factor_coef Fsqd
_refine_ls_weighting_details 'calc w=1/[\s^2^(Fo^2^)+(0.0355P)^2^+15.4250P] where P=(Fo^2^+2Fc^2^)/3'
_refine_ls_weighting_scheme calc
_refine_ls_wR_factor_gt 0.1009
_refine_ls_wR_factor_ref 0.1088
_reflns_number_gt 9813
_reflns_number_total 12567
_reflns_threshold_expression >2sigma(I)
_cod_data_source_file ic035349csi20040329_124132_3.cif
_cod_data_source_block s1726abs
_cod_depositor_comments
;
The following automatic conversions were performed:
'_symmetry_cell_setting' value 'Monoclinic' changed to 'monoclinic'
according to '/home/saulius/struct/CIF-dictionaries/cif_core.dic'
dictionary named 'cif_core.dic' version 2.4.1 from 2010-06-29.

Automatic conversion script
Id: cif_fix_enum 1527 2010-12-29 10:47:43Z saulius 
;
_cod_original_formula_sum 'C50.50 H87.50 N6.50 Na O4 Si6 U'
_cod_database_code 4310997

loop_
_symmetry_equiv_pos_as_xyz
'x, y, z'
'-x+1/2, y+1/2, -z+1/2'
'-x, -y, -z'
'x-1/2, -y-1/2, z-1/2'

loop_
_atom_site_label
_atom_site_type_symbol
_atom_site_fract_x
_atom_site_fract_y
_atom_site_fract_z
_atom_site_U_iso_or_equiv
_atom_site_adp_type
_atom_site_occupancy
_atom_site_symmetry_multiplicity
_atom_site_calc_flag
_atom_site_refinement_flags
_atom_site_disorder_assembly
_atom_site_disorder_group
U1 U 0.369192(14) 0.227320(8) 0.115228(9) 0.03113(7) Uani 1 1 d . A .
O1 O 0.2968(3) 0.16447(17) 0.07469(17) 0.0407(9) Uani 1 1 d . . .
O2 O 0.4446(2) 0.29107(17) 0.15486(17) 0.0369(8) Uani 1 1 d . A .
N1 N 0.2991(3) 0.2446(2) 0.2154(2) 0.0345(9) Uani 1 1 d . . .
N2 N 0.3660(3) 0.14563(19) 0.2039(2) 0.0366(10) Uani 1 1 d . . .
N3 N 0.5354(3) 0.1769(2) 0.1299(2) 0.0449(11) Uani 1 1 d . . .
N4 N 0.4618(4) 0.1994(2) 0.0294(2) 0.0462(12) Uani 1 1 d . . .
N5 N 0.3410(3) 0.3246(2) 0.0378(2) 0.0395(10) Uani 1 1 d . A .
N6 N 0.2141(3) 0.2857(2) 0.0763(2) 0.0410(11) Uani 1 1 d . A .
Si1 Si 0.27195(12) 0.31389(7) 0.25616(7) 0.0424(4) Uani 1 1 d . . .
Si2 Si 0.35721(12) 0.06165(7) 0.20038(8) 0.0409(4) Uani 1 1 d . . .
Si3 Si 0.62751(13) 0.16856(10) 0.19282(10) 0.0603(5) Uani 1 1 d . . .
Si4 Si 0.42441(15) 0.17650(10) -0.04914(9) 0.0600(5) Uani 1 1 d . . .
Si5 Si 0.41143(13) 0.38334(8) 0.01198(8) 0.0508(4) Uani 1 1 d . . .
Si6 Si 0.09671(13) 0.26187(9) 0.06863(9) 0.0532(4) Uani 1 1 d . . .
C1 C 0.3217(4) 0.1859(2) 0.2388(2) 0.0366(12) Uani 1 1 d U . .
C2 C 0.2991(4) 0.1655(2) 0.3024(3) 0.0425(13) Uani 1 1 d U . .
C3 C 0.2063(5) 0.1577(3) 0.3120(3) 0.0543(15) Uani 1 1 d U . .
H3 H 0.1557 0.1643 0.2776 0.065 Uiso 1 1 calc R . .
C4 C 0.1877(6) 0.1401(3) 0.3717(3) 0.0706(19) Uani 1 1 d U . .
H4 H 0.1242 0.1338 0.3781 0.085 Uiso 1 1 calc R . .
C5 C 0.2599(7) 0.1318(3) 0.4215(3) 0.075(2) Uani 1 1 d U . .
H5 H 0.2465 0.1198 0.4624 0.090 Uiso 1 1 calc R . .
C6 C 0.3510(6) 0.1406(3) 0.4129(3) 0.0685(18) Uani 1 1 d U . .
H6 H 0.4009 0.1355 0.4480 0.082 Uiso 1 1 calc R . .
C7 C 0.3713(5) 0.1568(3) 0.3537(3) 0.0578(16) Uani 1 1 d U . .
H7 H 0.4352 0.1621 0.3479 0.069 Uiso 1 1 calc R . .
C8 C 0.1490(6) 0.3188(4) 0.2705(5) 0.111(4) Uani 1 1 d . . .
H8A H 0.1059 0.3158 0.2297 0.167 Uiso 1 1 calc R . .
H8B H 0.1391 0.3605 0.2912 0.167 Uiso 1 1 calc R . .
H8C H 0.1364 0.2827 0.2983 0.167 Uiso 1 1 calc R . .
C9 C 0.3474(8) 0.3223(4) 0.3352(4) 0.124(5) Uani 1 1 d . . .
H9A H 0.3310 0.2883 0.3640 0.186 Uiso 1 1 calc R . .
H9B H 0.3372 0.3654 0.3531 0.186 Uiso 1 1 calc R . .
H9C H 0.4139 0.3178 0.3305 0.186 Uiso 1 1 calc R . .
C10 C 0.2908(5) 0.3857(3) 0.2072(3) 0.0519(16) Uani 1 1 d . . .
H10A H 0.3565 0.4003 0.2182 0.078 Uiso 1 1 calc R . .
H10B H 0.2484 0.4210 0.2156 0.078 Uiso 1 1 calc R . .
H10C H 0.2776 0.3739 0.1618 0.078 Uiso 1 1 calc R . .
C11 C 0.4127(7) 0.0318(3) 0.1329(3) 0.085(3) Uani 1 1 d . . .
H11A H 0.3767 0.0478 0.0926 0.127 Uiso 1 1 calc R . .
H11B H 0.4129 -0.0160 0.1328 0.127 Uiso 1 1 calc R . .
H11C H 0.4778 0.0479 0.1376 0.127 Uiso 1 1 calc R . .
C12 C 0.2315(5) 0.0365(3) 0.1853(4) 0.079(3) Uani 1 1 d . . .
H12A H 0.2024 0.0466 0.2229 0.118 Uiso 1 1 calc R . .
H12B H 0.2273 -0.0105 0.1768 0.118 Uiso 1 1 calc R . .
H12C H 0.1982 0.0603 0.1482 0.118 Uiso 1 1 calc R . .
C13 C 0.4124(4) 0.0187(3) 0.2741(3) 0.0475(14) Uani 1 1 d . . .
H13A H 0.4766 0.0354 0.2876 0.071 Uiso 1 1 calc R . .
H13B H 0.4150 -0.0282 0.2656 0.071 Uiso 1 1 calc R . .
H13C H 0.3748 0.0263 0.3080 0.071 Uiso 1 1 calc R . .
C14 C 0.5374(5) 0.1784(3) 0.0681(3) 0.0511(15) Uani 1 1 d U . .
C15 C 0.6258(5) 0.1580(3) 0.0427(3) 0.0630(18) Uani 1 1 d U . .
C16 C 0.6525(6) 0.0929(4) 0.0443(4) 0.078(2) Uani 1 1 d U . .
H16 H 0.6157 0.0608 0.0612 0.094 Uiso 1 1 calc R . .
C17 C 0.7349(6) 0.0751(4) 0.0205(5) 0.096(3) Uani 1 1 d U . .
H17 H 0.7529 0.0305 0.0197 0.116 Uiso 1 1 calc R . .
C18 C 0.7883(7) 0.1217(5) -0.0012(5) 0.105(3) Uani 1 1 d U . .
H18 H 0.8451 0.1093 -0.0157 0.126 Uiso 1 1 calc R . .
C19 C 0.7632(6) 0.1858(5) -0.0031(5) 0.102(3) Uani 1 1 d U . .
H19 H 0.8014 0.2175 -0.0194 0.123 Uiso 1 1 calc R . .
C20 C 0.6817(6) 0.2045(4) 0.0188(4) 0.080(2) Uani 1 1 d U . .
H20 H 0.6637 0.2492 0.0176 0.095 Uiso 1 1 calc R . .
C21 C 0.5923(5) 0.2098(4) 0.2634(3) 0.080(2) Uani 1 1 d . . .
H21A H 0.5909 0.2572 0.2567 0.120 Uiso 1 1 calc R . .
H21B H 0.6379 0.1993 0.3016 0.120 Uiso 1 1 calc R . .
H21C H 0.5293 0.1947 0.2691 0.120 Uiso 1 1 calc R . .
C22 C 0.6530(5) 0.0814(4) 0.2161(5) 0.089(3) Uani 1 1 d . . .
H22A H 0.5948 0.0601 0.2239 0.133 Uiso 1 1 calc R . .
H22B H 0.7003 0.0798 0.2550 0.133 Uiso 1 1 calc R . .
H22C H 0.6774 0.0587 0.1814 0.133 Uiso 1 1 calc R . .
C23 C 0.7404(5) 0.2064(4) 0.1794(4) 0.073(2) Uani 1 1 d . . .
H23A H 0.7664 0.1816 0.1468 0.109 Uiso 1 1 calc R . .
H23B H 0.7856 0.2060 0.2194 0.109 Uiso 1 1 calc R . .
H23C H 0.7288 0.2516 0.1649 0.109 Uiso 1 1 calc R . .
C24 C 0.4092(7) 0.0849(4) -0.0539(4) 0.086(3) Uani 1 1 d . . .
H24A H 0.4704 0.0637 -0.0400 0.129 Uiso 1 1 calc R . .
H24B H 0.3848 0.0723 -0.0981 0.129 Uiso 1 1 calc R . .
H24C H 0.3646 0.0712 -0.0261 0.129 Uiso 1 1 calc R . .
C25 C 0.5043(8) 0.2013(6) -0.1060(4) 0.129(4) Uani 1 1 d . . .
H25A H 0.5221 0.2473 -0.0988 0.193 Uiso 1 1 calc R . .
H25B H 0.4715 0.1957 -0.1499 0.193 Uiso 1 1 calc R . .
H25C H 0.5612 0.1741 -0.0991 0.193 Uiso 1 1 calc R . .
C26 C 0.3068(6) 0.2106(4) -0.0771(3) 0.072(2) Uani 1 1 d . . .
H26A H 0.2678 0.2062 -0.0434 0.107 Uiso 1 1 calc R . .
H26B H 0.2770 0.1869 -0.1153 0.107 Uiso 1 1 calc R . .
H26C H 0.3126 0.2569 -0.0876 0.107 Uiso 1 1 calc R . .
C27 C 0.2504(4) 0.3276(3) 0.0402(2) 0.0376(12) Uani 1 1 d U . .
C28 C 0.1910(4) 0.3789(3) 0.0023(3) 0.0469(13) Uani 1 1 d U A .
C29 C 0.1600(5) 0.3708(3) -0.0618(3) 0.0555(16) Uani 1 1 d U . .
H29 H 0.1769 0.3324 -0.0824 0.067 Uiso 1 1 calc R A .
C30 C 0.1048(5) 0.4173(3) -0.0972(3) 0.0660(18) Uani 1 1 d U A .
H30 H 0.0827 0.4103 -0.1414 0.079 Uiso 1 1 calc R . .
C31 C 0.0817(6) 0.4741(4) -0.0680(4) 0.080(2) Uani 1 1 d U . .
H31 H 0.0442 0.5066 -0.0921 0.095 Uiso 1 1 calc R A .
C32 C 0.1129(6) 0.4832(3) -0.0045(4) 0.080(2) Uani 1 1 d U A .
H32 H 0.0974 0.5223 0.0155 0.097 Uiso 1 1 calc R . .
C33 C 0.1672(6) 0.4357(3) 0.0314(3) 0.071(2) Uani 1 1 d U . .
H33 H 0.1880 0.4423 0.0758 0.086 Uiso 1 1 calc R A .
C34 C 0.5340(5) 0.3577(4) 0.0304(4) 0.092(3) Uani 1 1 d . A .
H34A H 0.5473 0.3417 0.0745 0.137 Uiso 1 1 calc R . .
H34B H 0.5752 0.3949 0.0255 0.137 Uiso 1 1 calc R . .
H34C H 0.5455 0.3227 0.0011 0.137 Uiso 1 1 calc R . .
C35A C 0.3818(5) 0.4135(7) -0.0695(4) 0.070(4) Uiso 0.598(19) 1 d PRU A 1
H35A H 0.3894 0.3782 -0.0995 0.105 Uiso 0.598(19) 1 calc PR A 1
H35B H 0.4238 0.4498 -0.0758 0.105 Uiso 0.598(19) 1 calc PR A 1
H35C H 0.3161 0.4287 -0.0771 0.105 Uiso 0.598(19) 1 calc PR A 1
C36A C 0.4192(10) 0.4588(6) 0.0677(7) 0.066(4) Uiso 0.598(19) 1 d PU A 1
H36A H 0.3646 0.4872 0.0544 0.099 Uiso 0.598(19) 1 calc PR A 1
H36B H 0.4774 0.4829 0.0652 0.099 Uiso 0.598(19) 1 calc PR A 1
H36C H 0.4194 0.4443 0.1118 0.099 Uiso 0.598(19) 1 calc PR A 1
C35B C 0.4014(13) 0.3813(10) -0.0798(8) 0.061(5) Uiso 0.402(19) 1 d PU A 2
H35D H 0.4161 0.3373 -0.0934 0.092 Uiso 0.402(19) 1 calc PR A 2
H35E H 0.4461 0.4126 -0.0931 0.092 Uiso 0.402(19) 1 calc PR A 2
H35F H 0.3370 0.3931 -0.0994 0.092 Uiso 0.402(19) 1 calc PR A 2
C36B C 0.3782(14) 0.4676(9) 0.0302(11) 0.066(6) Uiso 0.402(19) 1 d PU A 2
H36D H 0.3171 0.4784 0.0045 0.100 Uiso 0.402(19) 1 calc PR A 2
H36E H 0.4265 0.4980 0.0202 0.100 Uiso 0.402(19) 1 calc PR A 2
H36F H 0.3735 0.4709 0.0757 0.100 Uiso 0.402(19) 1 calc PR A 2
C37 C 0.0536(6) 0.2289(5) -0.0121(4) 0.091(3) Uani 1 1 d . . .
H37A H 0.0541 0.2635 -0.0439 0.137 Uiso 1 1 calc R . .
H37B H -0.0109 0.2124 -0.0139 0.137 Uiso 1 1 calc R . .
H37C H 0.0949 0.1931 -0.0212 0.137 Uiso 1 1 calc R . .
C38 C 0.0145(5) 0.3298(4) 0.0827(4) 0.076(2) Uani 1 1 d . . .
H38A H 0.0346 0.3483 0.1254 0.115 Uiso 1 1 calc R . .
H38B H -0.0499 0.3127 0.0796 0.115 Uiso 1 1 calc R . .
H38C H 0.0158 0.3640 0.0505 0.115 Uiso 1 1 calc R . .
C39 C 0.0870(5) 0.1961(3) 0.1276(4) 0.0650(19) Uani 1 1 d . . .
H39A H 0.1299 0.1603 0.1214 0.098 Uiso 1 1 calc R . .
H39B H 0.0219 0.1797 0.1215 0.098 Uiso 1 1 calc R . .
H39C H 0.1039 0.2135 0.1710 0.098 Uiso 1 1 calc R . .
Na1 Na 0.54401(19) 0.36898(13) 0.19304(16) 0.0749(8) Uani 1 1 d . . .
O3 O 0.7018(3) 0.3790(3) 0.1916(2) 0.0780(15) Uani 1 1 d . B .
C40 C 0.7566(5) 0.3973(4) 0.1431(4) 0.076(2) Uani 1 1 d U . .
H40A H 0.7262 0.4338 0.1169 0.092 Uiso 1 1 calc R B .
H40B H 0.7639 0.3598 0.1148 0.092 Uiso 1 1 calc R . .
C41 C 0.8492(6) 0.4175(5) 0.1795(5) 0.090(2) Uani 1 1 d U B .
H41A H 0.9002 0.4099 0.1540 0.108 Uiso 1 1 calc R . .
H41B H 0.8485 0.4645 0.1905 0.108 Uiso 1 1 calc R . .
C42 C 0.8632(7) 0.3792(6) 0.2347(6) 0.122(4) Uani 1 1 d U . .
H42A H 0.9066 0.4009 0.2695 0.147 Uiso 1 1 calc R B .
H42B H 0.8891 0.3358 0.2264 0.147 Uiso 1 1 calc R . .
C43 C 0.7674(7) 0.3736(6) 0.2506(4) 0.122(4) Uani 1 1 d U B .
H43A H 0.7597 0.3310 0.2712 0.147 Uiso 1 1 calc R . .
H43B H 0.7560 0.4088 0.2804 0.147 Uiso 1 1 calc R . .
O1S O 0.5411(6) 0.4781(4) 0.2043(6) 0.055(3) Uani 0.474(9) 1 d P B 1
C1S C 0.6272(10) 0.5105(7) 0.2320(6) 0.054(4) Uiso 0.474(9) 1 d PU B 1
H1S1 H 0.6579 0.5305 0.1981 0.064 Uiso 0.474(9) 1 calc PR B 1
H1S2 H 0.6718 0.4789 0.2560 0.064 Uiso 0.474(9) 1 calc PR B 1
C2S C 0.6009(13) 0.5626(9) 0.2765(9) 0.075(5) Uiso 0.474(9) 1 d PU B 1
H2S1 H 0.5932 0.5444 0.3186 0.090 Uiso 0.474(9) 1 calc PR B 1
H2S2 H 0.6476 0.5986 0.2825 0.090 Uiso 0.474(9) 1 calc PR B 1
C3S C 0.5083(13) 0.5839(9) 0.2385(10) 0.080(5) Uiso 0.474(9) 1 d PU B 1
H3S1 H 0.4684 0.6062 0.2658 0.096 Uiso 0.474(9) 1 calc PR B 1
H3S2 H 0.5178 0.6133 0.2030 0.096 Uiso 0.474(9) 1 calc PR B 1
C4S C 0.4679(12) 0.5225(8) 0.2151(8) 0.069(4) Uiso 0.474(9) 1 d PU B 1
H4S1 H 0.4318 0.5035 0.2466 0.083 Uiso 0.474(9) 1 calc PR B 1
H4S2 H 0.4238 0.5296 0.1746 0.083 Uiso 0.474(9) 1 calc PR B 1
O1T O 0.5368(8) 0.4586(7) 0.2519(6) 0.091(4) Uani 0.526(9) 1 d P B 2
C1T C 0.5419(16) 0.4663(12) 0.3163(11) 0.131(8) Uiso 0.526(9) 1 d PU B 2
H1T1 H 0.5844 0.4330 0.3394 0.157 Uiso 0.526(9) 1 calc PR B 2
H1T2 H 0.4784 0.4611 0.3283 0.157 Uiso 0.526(9) 1 calc PR B 2
C2T C 0.5803(13) 0.5352(9) 0.3336(9) 0.098(6) Uiso 0.526(9) 1 d PU B 2
H2T1 H 0.6501 0.5353 0.3435 0.117 Uiso 0.526(9) 1 calc PR B 2
H2T2 H 0.5543 0.5532 0.3705 0.117 Uiso 0.526(9) 1 calc PR B 2
C3T C 0.5444(19) 0.5733(12) 0.2720(11) 0.113(7) Uiso 0.526(9) 1 d PU B 2
H3T1 H 0.4798 0.5905 0.2715 0.135 Uiso 0.526(9) 1 calc PR B 2
H3T2 H 0.5873 0.6097 0.2655 0.135 Uiso 0.526(9) 1 calc PR B 2
C4T C 0.5461(16) 0.5203(11) 0.2234(10) 0.106(6) Uiso 0.526(9) 1 d PU B 2
H4T1 H 0.4936 0.5268 0.1874 0.127 Uiso 0.526(9) 1 calc PR B 2
H4T2 H 0.6063 0.5220 0.2063 0.127 Uiso 0.526(9) 1 calc PR B 2
C5S C 0.5670(9) 0.4033(7) 0.3605(7) 0.056(3) Uiso 0.50 1 d PU . .
C6S C 0.5582(6) 0.4389(4) 0.4157(4) 0.050(3) Uiso 0.50 1 d PGU B .
C7S C 0.6201(6) 0.4291(5) 0.4725(5) 0.082(5) Uiso 0.50 1 d PGU . .
H7S H 0.6706 0.3989 0.4740 0.098 Uiso 0.50 1 calc PR B .
C8S C 0.6080(9) 0.4636(7) 0.5270(4) 0.116(7) Uiso 0.50 1 d PGU B .
H8S H 0.6503 0.4569 0.5659 0.140 Uiso 0.50 1 calc PR . .
C9S C 0.5341(11) 0.5078(7) 0.5248(5) 0.124(8) Uiso 0.50 1 d PGU . .
H9S H 0.5258 0.5314 0.5621 0.149 Uiso 0.50 1 calc PR B .
C10S C 0.4722(9) 0.5177(6) 0.4680(6) 0.090(5) Uiso 0.50 1 d PGU B .
H10S H 0.4216 0.5479 0.4664 0.108 Uiso 0.50 1 calc PR . .
C11S C 0.4842(6) 0.4832(5) 0.4134(5) 0.065(4) Uiso 0.50 1 d PGU . .
H11S H 0.4419 0.4899 0.3746 0.078 Uiso 0.50 1 calc PR B .
N1S N 0.5717(9) 0.3769(6) 0.3154(6) 0.074(3) Uiso 0.50 1 d P B .

loop_
_atom_site_aniso_label
_atom_site_aniso_U_11
_atom_site_aniso_U_22
_atom_site_aniso_U_33
_atom_site_aniso_U_23
_atom_site_aniso_U_13
_atom_site_aniso_U_12
U1 0.04352(12) 0.02392(10) 0.02958(10) -0.00042(8) 0.01679(8) -0.00368(8)
O1 0.059(2) 0.0317(19) 0.0353(19) -0.0044(15) 0.0182(17) -0.0076(17)
O2 0.0375(19) 0.0358(19) 0.040(2) 0.0034(15) 0.0130(16) -0.0078(15)
N1 0.048(3) 0.026(2) 0.032(2) 0.0037(17) 0.0162(19) -0.0006(18)
N2 0.054(3) 0.021(2) 0.038(2) 0.0007(17) 0.019(2) -0.0001(19)
N3 0.059(3) 0.033(2) 0.050(3) 0.012(2) 0.031(2) 0.008(2)
N4 0.061(3) 0.042(3) 0.043(3) -0.007(2) 0.032(2) -0.005(2)
N5 0.058(3) 0.032(2) 0.031(2) 0.0017(18) 0.015(2) -0.010(2)
N6 0.052(3) 0.033(2) 0.040(3) 0.0003(19) 0.013(2) -0.004(2)
Si1 0.0693(11) 0.0311(8) 0.0327(8) 0.0028(6) 0.0256(7) 0.0089(7)
Si2 0.0593(10) 0.0226(7) 0.0423(8) 0.0025(6) 0.0123(7) -0.0024(6)
Si3 0.0547(11) 0.0589(11) 0.0713(12) 0.0287(10) 0.0225(9) 0.0105(9)
Si4 0.0865(14) 0.0581(11) 0.0444(10) -0.0137(8) 0.0372(10) -0.0084(10)
Si5 0.0681(11) 0.0436(9) 0.0443(9) 0.0075(7) 0.0201(8) -0.0184(8)
Si6 0.0512(10) 0.0607(11) 0.0504(10) 0.0041(8) 0.0164(8) -0.0105(8)
C1 0.050(3) 0.031(3) 0.032(3) 0.000(2) 0.016(2) -0.007(2)
C2 0.076(4) 0.024(3) 0.034(3) 0.005(2) 0.029(3) -0.002(2)
C3 0.080(4) 0.040(3) 0.053(3) 0.007(3) 0.039(3) -0.003(3)
C4 0.107(5) 0.054(4) 0.065(4) 0.012(3) 0.057(4) 0.004(4)
C5 0.136(6) 0.048(4) 0.052(4) 0.016(3) 0.050(4) 0.011(4)
C6 0.123(5) 0.048(4) 0.037(3) 0.008(3) 0.020(4) 0.000(4)
C7 0.089(4) 0.043(3) 0.043(3) 0.011(3) 0.019(3) 0.001(3)
C8 0.119(7) 0.047(4) 0.199(11) 0.001(6) 0.121(8) 0.012(4)
C9 0.234(12) 0.062(5) 0.054(5) -0.028(4) -0.045(6) 0.063(7)
C10 0.085(5) 0.028(3) 0.051(4) -0.003(2) 0.036(3) 0.001(3)
C11 0.178(8) 0.029(3) 0.060(4) -0.003(3) 0.060(5) 0.001(4)
C12 0.073(5) 0.032(3) 0.114(6) 0.008(4) -0.037(4) -0.004(3)
C13 0.051(3) 0.028(3) 0.061(4) 0.004(3) 0.004(3) -0.004(2)
C14 0.069(4) 0.033(3) 0.060(4) 0.000(3) 0.037(3) -0.001(3)
C15 0.078(4) 0.053(4) 0.069(4) 0.006(3) 0.044(4) 0.009(3)
C16 0.083(5) 0.067(4) 0.094(6) 0.014(4) 0.045(4) 0.021(4)
C17 0.103(6) 0.077(5) 0.123(7) 0.019(5) 0.059(6) 0.034(5)
C18 0.101(6) 0.110(6) 0.124(8) 0.014(6) 0.074(6) 0.023(5)
C19 0.097(6) 0.096(5) 0.136(8) 0.013(6) 0.082(6) 0.000(5)
C20 0.095(5) 0.073(4) 0.088(5) 0.002(4) 0.066(5) -0.003(4)
C21 0.066(5) 0.123(7) 0.051(4) 0.025(4) 0.010(4) 0.008(5)
C22 0.063(5) 0.074(5) 0.134(8) 0.062(5) 0.028(5) 0.008(4)
C23 0.072(5) 0.064(4) 0.083(5) 0.030(4) 0.020(4) 0.004(4)
C24 0.127(7) 0.056(5) 0.076(5) -0.024(4) 0.016(5) 0.012(5)
C25 0.154(10) 0.188(11) 0.059(5) -0.012(6) 0.058(6) -0.069(9)
C26 0.104(6) 0.069(5) 0.042(4) -0.014(3) 0.012(4) -0.002(4)
C27 0.049(3) 0.035(3) 0.029(3) -0.008(2) 0.008(2) -0.008(2)
C28 0.062(4) 0.039(3) 0.039(3) 0.001(2) 0.007(3) -0.007(3)
C29 0.081(5) 0.048(3) 0.036(3) 0.000(3) 0.005(3) 0.000(3)
C30 0.091(5) 0.057(4) 0.045(4) 0.007(3) -0.001(3) 0.002(4)
C31 0.106(6) 0.052(4) 0.070(4) 0.007(3) -0.017(4) 0.010(4)
C32 0.117(6) 0.045(4) 0.069(4) -0.010(3) -0.014(5) 0.015(4)
C33 0.106(6) 0.046(4) 0.053(4) -0.015(3) -0.016(4) 0.014(4)
C34 0.077(5) 0.095(6) 0.101(6) 0.042(5) 0.007(5) -0.038(5)
C37 0.075(5) 0.128(8) 0.073(5) -0.016(5) 0.019(4) -0.056(5)
C38 0.064(5) 0.088(6) 0.080(5) 0.020(4) 0.019(4) 0.017(4)
C39 0.058(4) 0.062(4) 0.082(5) 0.010(4) 0.033(4) -0.007(3)
Na1 0.0611(16) 0.0557(16) 0.109(2) -0.0315(16) 0.0168(16) -0.0204(13)
O3 0.056(3) 0.113(4) 0.065(3) -0.026(3) 0.009(2) -0.019(3)
C40 0.077(5) 0.062(5) 0.088(6) 0.012(4) 0.008(4) -0.007(4)
C41 0.067(5) 0.098(6) 0.110(7) -0.019(5) 0.031(4) -0.010(5)
C42 0.071(5) 0.145(9) 0.138(9) 0.015(7) -0.023(5) -0.014(6)
C43 0.102(7) 0.198(12) 0.065(5) -0.011(6) 0.008(5) -0.054(8)
O1S 0.044(5) 0.027(5) 0.093(9) -0.026(5) 0.009(5) -0.002(4)
O1T 0.086(8) 0.134(11) 0.057(7) -0.017(7) 0.024(6) -0.045(7)

loop_
_atom_type_symbol
_atom_type_description
_atom_type_scat_dispersion_real
_atom_type_scat_dispersion_imag
_atom_type_scat_source
C C 0.0033 0.0016 'International Tables Vol C Tables 4.2.6.8 and 6.1.1.4'
H H 0.0000 0.0000 'International Tables Vol C Tables 4.2.6.8 and 6.1.1.4'
N N 0.0061 0.0033 'International Tables Vol C Tables 4.2.6.8 and 6.1.1.4'
O O 0.0106 0.0060 'International Tables Vol C Tables 4.2.6.8 and 6.1.1.4'
Na Na 0.0362 0.0249 'International Tables Vol C Tables 4.2.6.8 and 6.1.1.4'
Si Si 0.0817 0.0704 'International Tables Vol C Tables 4.2.6.8 and 6.1.1.4'
U U -9.6767 9.6646 'International Tables Vol C Tables 4.2.6.8 and 6.1.1.4'

loop_
_geom_angle_atom_site_label_1
_geom_angle_atom_site_label_2
_geom_angle_atom_site_label_3
_geom_angle
_geom_angle_site_symmetry_1
_geom_angle_site_symmetry_3
_geom_angle_publ_flag
O1 U1 O2 178.55(16) . . ?
O1 U1 N4 79.60(16) . . ?
O2 U1 N4 98.96(16) . . ?
O1 U1 N1 103.13(15) . . ?
O2 U1 N1 78.32(15) . . ?
N4 U1 N1 169.48(16) . . ?
O1 U1 N2 78.55(15) . . ?
O2 U1 N2 102.33(15) . . ?
N4 U1 N2 118.03(15) . . ?
N1 U1 N2 53.57(13) . . ?
O1 U1 N6 76.87(16) . . ?
O2 U1 N6 103.69(15) . . ?
N4 U1 N6 114.41(16) . . ?
N1 U1 N6 76.09(14) . . ?
N2 U1 N6 115.64(14) . . ?
O1 U1 N3 102.98(16) . . ?
O2 U1 N3 76.17(16) . . ?
N4 U1 N3 53.23(16) . . ?
N1 U1 N3 116.37(14) . . ?
N2 U1 N3 76.87(14) . . ?
N6 U1 N3 166.84(14) . . ?
O1 U1 N5 103.42(15) . . ?
O2 U1 N5 76.02(15) . . ?
N4 U1 N5 75.98(16) . . ?
N1 U1 N5 112.76(14) . . ?
N2 U1 N5 165.83(14) . . ?
N6 U1 N5 52.40(14) . . ?
N3 U1 N5 115.76(14) . . ?
O1 U1 C14 92.04(17) . . ?
O2 U1 C14 86.70(17) . . ?
N4 U1 C14 26.61(17) . . ?
N1 U1 C14 143.00(17) . . ?
N2 U1 C14 98.26(16) . . ?
N6 U1 C14 140.75(17) . . ?
N3 U1 C14 26.64(16) . . ?
N5 U1 C14 95.71(16) . . ?
O1 U1 C1 91.17(15) . . ?
O2 U1 C1 90.10(15) . . ?
N4 U1 C1 144.59(16) . . ?
N1 U1 C1 26.63(14) . . ?
N2 U1 C1 26.94(14) . . ?
N6 U1 C1 96.20(15) . . ?
N3 U1 C1 96.96(14) . . ?
N5 U1 C1 139.31(14) . . ?
C14 U1 C1 121.88(17) . . ?
O1 U1 C27 90.14(16) . . ?
O2 U1 C27 89.86(15) . . ?
N4 U1 C27 95.47(16) . . ?
N1 U1 C27 94.68(14) . . ?
N2 U1 C27 141.38(14) . . ?
N6 U1 C27 26.19(14) . . ?
N3 U1 C27 141.71(14) . . ?
N5 U1 C27 26.21(14) . . ?
C14 U1 C27 119.14(16) . . ?
C1 U1 C27 118.86(15) . . ?
U1 O2 Na1 173.4(2) . . ?
C1 N1 Si1 128.2(4) . . ?
C1 N1 U1 94.6(3) . . ?
Si1 N1 U1 133.4(2) . . ?
C1 N2 Si2 127.0(4) . . ?
C1 N2 U1 94.1(3) . . ?
Si2 N2 U1 129.7(2) . . ?
C14 N3 Si3 129.4(4) . . ?
C14 N3 U1 92.3(4) . . ?
Si3 N3 U1 135.4(2) . . ?
C14 N4 Si4 127.2(4) . . ?
C14 N4 U1 95.8(3) . . ?
Si4 N4 U1 130.4(3) . . ?
C27 N5 Si5 128.2(4) . . ?
C27 N5 U1 93.7(3) . . ?
Si5 N5 U1 135.0(3) . . ?
C27 N6 Si6 127.0(4) . . ?
C27 N6 U1 95.0(3) . . ?
Si6 N6 U1 133.1(2) . . ?
N1 Si1 C8 115.1(3) . . ?
N1 Si1 C10 107.8(2) . . ?
C8 Si1 C10 106.4(4) . . ?
N1 Si1 C9 112.4(3) . . ?
C8 Si1 C9 106.3(5) . . ?
C10 Si1 C9 108.5(4) . . ?
N2 Si2 C11 109.0(3) . . ?
N2 Si2 C12 110.3(3) . . ?
C11 Si2 C12 107.7(4) . . ?
N2 Si2 C13 114.7(2) . . ?
C11 Si2 C13 108.5(3) . . ?
C12 Si2 C13 106.5(3) . . ?
N3 Si3 C23 114.6(3) . . ?
N3 Si3 C21 107.6(3) . . ?
C23 Si3 C21 107.0(4) . . ?
N3 Si3 C22 113.0(3) . . ?
C23 Si3 C22 107.5(3) . . ?
C21 Si3 C22 106.7(4) . . ?
N4 Si4 C26 109.4(3) . . ?
N4 Si4 C25 115.0(4) . . ?
C26 Si4 C25 108.5(5) . . ?
N4 Si4 C24 109.6(3) . . ?
C26 Si4 C24 105.6(4) . . ?
C25 Si4 C24 108.3(5) . . ?
N5 Si5 C34 109.2(3) . . ?
N5 Si5 C35A 118.8(4) . . ?
C34 Si5 C35A 111.8(4) . . ?
N5 Si5 C36B 113.7(6) . . ?
C34 Si5 C36B 119.9(7) . . ?
C35A Si5 C36B 81.6(7) . . ?
N5 Si5 C35B 110.9(6) . . ?
C34 Si5 C35B 96.9(7) . . ?
C35A Si5 C35B 23.2(6) . . ?
C36B Si5 C35B 104.6(8) . . ?
N5 Si5 C36A 110.0(4) . . ?
C34 Si5 C36A 98.2(5) . . ?
C35A Si5 C36A 106.9(6) . . ?
C36B Si5 C36A 28.2(6) . . ?
C35B Si5 C36A 128.4(7) . . ?
N6 Si6 C37 111.2(3) . . ?
N6 Si6 C39 108.6(3) . . ?
C37 Si6 C39 107.9(4) . . ?
N6 Si6 C38 113.7(3) . . ?
C37 Si6 C38 107.1(4) . . ?
C39 Si6 C38 108.2(3) . . ?
N1 C1 N2 117.7(4) . . ?
N1 C1 C2 121.0(5) . . ?
N2 C1 C2 121.3(5) . . ?
N1 C1 U1 58.8(3) . . ?
N2 C1 U1 58.9(2) . . ?
C2 C1 U1 178.9(4) . . ?
C7 C2 C3 118.9(5) . . ?
C7 C2 C1 119.9(5) . . ?
C3 C2 C1 121.1(5) . . ?
C4 C3 C2 119.7(7) . . ?
C4 C3 H3 120.1 . . ?
C2 C3 H3 120.1 . . ?
C5 C4 C3 120.3(7) . . ?
C5 C4 H4 119.8 . . ?
C3 C4 H4 119.8 . . ?
C6 C5 C4 120.3(6) . . ?
C6 C5 H5 119.8 . . ?
C4 C5 H5 119.8 . . ?
C5 C6 C7 120.3(7) . . ?
C5 C6 H6 119.8 . . ?
C7 C6 H6 119.8 . . ?
C6 C7 C2 120.3(7) . . ?
C6 C7 H7 119.8 . . ?
C2 C7 H7 119.8 . . ?
Si1 C8 H8A 109.5 . . ?
Si1 C8 H8B 109.5 . . ?
H8A C8 H8B 109.5 . . ?
Si1 C8 H8C 109.5 . . ?
H8A C8 H8C 109.5 . . ?
H8B C8 H8C 109.5 . . ?
Si1 C9 H9A 109.5 . . ?
Si1 C9 H9B 109.5 . . ?
H9A C9 H9B 109.5 . . ?
Si1 C9 H9C 109.5 . . ?
H9A C9 H9C 109.5 . . ?
H9B C9 H9C 109.5 . . ?
Si1 C10 H10A 109.5 . . ?
Si1 C10 H10B 109.5 . . ?
H10A C10 H10B 109.5 . . ?
Si1 C10 H10C 109.5 . . ?
H10A C10 H10C 109.5 . . ?
H10B C10 H10C 109.5 . . ?
Si2 C11 H11A 109.5 . . ?
Si2 C11 H11B 109.5 . . ?
H11A C11 H11B 109.5 . . ?
Si2 C11 H11C 109.5 . . ?
H11A C11 H11C 109.5 . . ?
H11B C11 H11C 109.5 . . ?
Si2 C12 H12A 109.5 . . ?
Si2 C12 H12B 109.5 . . ?
H12A C12 H12B 109.5 . . ?
Si2 C12 H12C 109.5 . . ?
H12A C12 H12C 109.5 . . ?
H12B C12 H12C 109.5 . . ?
Si2 C13 H13A 109.5 . . ?
Si2 C13 H13B 109.5 . . ?
H13A C13 H13B 109.5 . . ?
Si2 C13 H13C 109.5 . . ?
H13A C13 H13C 109.5 . . ?
H13B C13 H13C 109.5 . . ?
N3 C14 N4 118.5(5) . . ?
N3 C14 C15 120.2(6) . . ?
N4 C14 C15 121.3(6) . . ?
N3 C14 U1 61.1(3) . . ?
N4 C14 U1 57.5(3) . . ?
C15 C14 U1 176.0(4) . . ?
C16 C15 C20 119.6(7) . . ?
C16 C15 C14 120.0(6) . . ?
C20 C15 C14 120.4(6) . . ?
C15 C16 C17 119.0(8) . . ?
C15 C16 H16 120.5 . . ?
C17 C16 H16 120.5 . . ?
C18 C17 C16 119.7(8) . . ?
C18 C17 H17 120.1 . . ?
C16 C17 H17 120.1 . . ?
C17 C18 C19 122.0(8) . . ?
C17 C18 H18 119.0 . . ?
C19 C18 H18 119.0 . . ?
C18 C19 C20 119.5(8) . . ?
C18 C19 H19 120.3 . . ?
C20 C19 H19 120.3 . . ?
C19 C20 C15 120.1(8) . . ?
C19 C20 H20 119.9 . . ?
C15 C20 H20 119.9 . . ?
Si3 C21 H21A 109.5 . . ?
Si3 C21 H21B 109.5 . . ?
H21A C21 H21B 109.5 . . ?
Si3 C21 H21C 109.5 . . ?
H21A C21 H21C 109.5 . . ?
H21B C21 H21C 109.5 . . ?
Si3 C22 H22A 109.5 . . ?
Si3 C22 H22B 109.5 . . ?
H22A C22 H22B 109.5 . . ?
Si3 C22 H22C 109.5 . . ?
H22A C22 H22C 109.5 . . ?
H22B C22 H22C 109.5 . . ?
Si3 C23 H23A 109.5 . . ?
Si3 C23 H23B 109.5 . . ?
H23A C23 H23B 109.5 . . ?
Si3 C23 H23C 109.5 . . ?
H23A C23 H23C 109.5 . . ?
H23B C23 H23C 109.5 . . ?
Si4 C24 H24A 109.5 . . ?
Si4 C24 H24B 109.5 . . ?
H24A C24 H24B 109.5 . . ?
Si4 C24 H24C 109.5 . . ?
H24A C24 H24C 109.5 . . ?
H24B C24 H24C 109.5 . . ?
Si4 C25 H25A 109.5 . . ?
Si4 C25 H25B 109.5 . . ?
H25A C25 H25B 109.5 . . ?
Si4 C25 H25C 109.5 . . ?
H25A C25 H25C 109.5 . . ?
H25B C25 H25C 109.5 . . ?
Si4 C26 H26A 109.5 . . ?
Si4 C26 H26B 109.5 . . ?
H26A C26 H26B 109.5 . . ?
Si4 C26 H26C 109.5 . . ?
H26A C26 H26C 109.5 . . ?
H26B C26 H26C 109.5 . . ?
N5 C27 N6 118.9(5) . . ?
N5 C27 C28 119.4(5) . . ?
N6 C27 C28 121.7(5) . . ?
N5 C27 U1 60.1(3) . . ?
N6 C27 U1 58.8(3) . . ?
C28 C27 U1 179.4(4) . . ?
C29 C28 C33 118.6(6) . . ?
C29 C28 C27 120.8(5) . . ?
C33 C28 C27 120.6(5) . . ?
C28 C29 C30 121.5(6) . . ?
C28 C29 H29 119.3 . . ?
C30 C29 H29 119.3 . . ?
C29 C30 C31 119.6(6) . . ?
C29 C30 H30 120.2 . . ?
C31 C30 H30 120.2 . . ?
C32 C31 C30 119.6(7) . . ?
C32 C31 H31 120.2 . . ?
C30 C31 H31 120.2 . . ?
C31 C32 C33 120.7(7) . . ?
C31 C32 H32 119.6 . . ?
C33 C32 H32 119.6 . . ?
C28 C33 C32 119.9(6) . . ?
C28 C33 H33 120.0 . . ?
C32 C33 H33 120.0 . . ?
Si5 C34 H34A 109.5 . . ?
Si5 C34 H34B 109.5 . . ?
H34A C34 H34B 109.5 . . ?
Si5 C34 H34C 109.5 . . ?
H34A C34 H34C 109.5 . . ?
H34B C34 H34C 109.5 . . ?
Si5 C35A H35A 109.5 . . ?
Si5 C35A H35B 109.5 . . ?
Si5 C35A H35C 109.5 . . ?
Si5 C36A H36A 109.5 . . ?
Si5 C36A H36B 109.5 . . ?
Si5 C36A H36C 109.5 . . ?
Si5 C35B H35D 109.5 . . ?
Si5 C35B H35E 109.5 . . ?
H35D C35B H35E 109.5 . . ?
Si5 C35B H35F 109.5 . . ?
H35D C35B H35F 109.5 . . ?
H35E C35B H35F 109.5 . . ?
Si5 C36B H36D 109.5 . . ?
Si5 C36B H36E 109.5 . . ?
H36D C36B H36E 109.5 . . ?
Si5 C36B H36F 109.5 . . ?
H36D C36B H36F 109.5 . . ?
H36E C36B H36F 109.5 . . ?
Si6 C37 H37A 109.5 . . ?
Si6 C37 H37B 109.5 . . ?
H37A C37 H37B 109.5 . . ?
Si6 C37 H37C 109.5 . . ?
H37A C37 H37C 109.5 . . ?
H37B C37 H37C 109.5 . . ?
Si6 C38 H38A 109.5 . . ?
Si6 C38 H38B 109.5 . . ?
H38A C38 H38B 109.5 . . ?
Si6 C38 H38C 109.5 . . ?
H38A C38 H38C 109.5 . . ?
H38B C38 H38C 109.5 . . ?
Si6 C39 H39A 109.5 . . ?
Si6 C39 H39B 109.5 . . ?
H39A C39 H39B 109.5 . . ?
Si6 C39 H39C 109.5 . . ?
H39A C39 H39C 109.5 . . ?
H39B C39 H39C 109.5 . . ?
O2 Na1 O1T 135.6(3) . . ?
O2 Na1 O1S 137.4(3) . . ?
O1T Na1 O1S 28.3(4) . . ?
O2 Na1 O3 130.2(2) . . ?
O1T Na1 O3 94.0(3) . . ?
O1S Na1 O3 87.0(3) . . ?
O2 Na1 N1S 113.7(3) . . ?
O1T Na1 N1S 52.8(5) . . ?
O1S Na1 N1S 80.3(4) . . ?
O3 Na1 N1S 91.0(3) . . ?
C43 O3 C40 106.5(6) . . ?
C43 O3 Na1 119.4(5) . . ?
C40 O3 Na1 133.7(5) . . ?
O3 C40 C41 104.4(7) . . ?
O3 C40 H40A 110.9 . . ?
C41 C40 H40A 110.9 . . ?
O3 C40 H40B 110.9 . . ?
C41 C40 H40B 110.9 . . ?
H40A C40 H40B 108.9 . . ?
C42 C41 C40 105.9(8) . . ?
C42 C41 H41A 110.6 . . ?
C40 C41 H41A 110.6 . . ?
C42 C41 H41B 110.6 . . ?
C40 C41 H41B 110.6 . . ?
H41A C41 H41B 108.7 . . ?
C41 C42 C43 103.0(8) . . ?
C41 C42 H42A 111.2 . . ?
C43 C42 H42A 111.2 . . ?
C41 C42 H42B 111.2 . . ?
C43 C42 H42B 111.2 . . ?
H42A C42 H42B 109.1 . . ?
O3 C43 C42 107.3(8) . . ?
O3 C43 H43A 110.3 . . ?
C42 C43 H43A 110.3 . . ?
O3 C43 H43B 110.3 . . ?
C42 C43 H43B 110.3 . . ?
H43A C43 H43B 108.5 . . ?
C4S O1S C1S 104.1(10) . . ?
C4S O1S Na1 132.3(9) . . ?
C1S O1S Na1 118.2(8) . . ?
O1S C1S C2S 107.1(12) . . ?
O1S C1S H1S1 110.3 . . ?
C2S C1S H1S1 110.3 . . ?
O1S C1S H1S2 110.3 . . ?
C2S C1S H1S2 110.3 . . ?
H1S1 C1S H1S2 108.5 . . ?
C3S C2S C1S 99.2(13) . . ?
C3S C2S H2S1 111.9 . . ?
C1S C2S H2S1 111.9 . . ?
C3S C2S H2S2 111.9 . . ?
C1S C2S H2S2 111.9 . . ?
H2S1 C2S H2S2 109.6 . . ?
C4S C3S C2S 101.7(15) . . ?
C4S C3S H3S1 111.4 . . ?
C2S C3S H3S1 111.4 . . ?
C4S C3S H3S2 111.4 . . ?
C2S C3S H3S2 111.4 . . ?
H3S1 C3S H3S2 109.3 . . ?
O1S C4S C3S 110.1(14) . . ?
O1S C4S H4S1 109.6 . . ?
C3S C4S H4S1 109.6 . . ?
O1S C4S H4S2 109.6 . . ?
C3S C4S H4S2 109.6 . . ?
H4S1 C4S H4S2 108.1 . . ?
C1T O1T C4T 109.4(16) . . ?
C1T O1T Na1 130.9(14) . . ?
C4T O1T Na1 118.6(12) . . ?
O1T C1T C2T 107.7(18) . . ?
O1T C1T H1T1 110.2 . . ?
C2T C1T H1T1 110.2 . . ?
O1T C1T H1T2 110.2 . . ?
C2T C1T H1T2 110.2 . . ?
H1T1 C1T H1T2 108.5 . . ?
C1T C2T C3T 101.8(16) . . ?
C1T C2T H2T1 111.4 . . ?
C3T C2T H2T1 111.4 . . ?
C1T C2T H2T2 111.4 . . ?
C3T C2T H2T2 111.4 . . ?
H2T1 C2T H2T2 109.3 . . ?
C4T C3T C2T 100.1(18) . . ?
C4T C3T H3T1 111.7 . . ?
C2T C3T H3T1 111.7 . . ?
C4T C3T H3T2 111.7 . . ?
C2T C3T H3T2 111.7 . . ?
H3T1 C3T H3T2 109.5 . . ?
O1T C4T C3T 109.8(18) . . ?
O1T C4T H4T1 109.7 . . ?
C3T C4T H4T1 109.7 . . ?
O1T C4T H4T2 109.7 . . ?
C3T C4T H4T2 109.7 . . ?
H4T1 C4T H4T2 108.2 . . ?
N1S C5S C6S 177.2(15) . . ?
C7S C6S C11S 120.0 . . ?
C7S C6S C5S 121.1(8) . . ?
C11S C6S C5S 118.9(8) . . ?
C6S C7S C8S 120.0 . . ?
C6S C7S H7S 120.0 . . ?
C8S C7S H7S 120.0 . . ?
C7S C8S C9S 120.0 . . ?
C7S C8S H8S 120.0 . . ?
C9S C8S H8S 120.0 . . ?
C10S C9S C8S 120.0 . . ?
C10S C9S H9S 120.0 . . ?
C8S C9S H9S 120.0 . . ?
C9S C10S C11S 120.0 . . ?
C9S C10S H10S 120.0 . . ?
C11S C10S H10S 120.0 . . ?
C10S C11S C6S 120.0 . . ?
C10S C11S H11S 120.0 . . ?
C6S C11S H11S 120.0 . . ?
C5S N1S Na1 151.8(12) . . ?

loop_
_geom_bond_atom_site_label_1
_geom_bond_atom_site_label_2
_geom_bond_distance
_geom_bond_site_symmetry_2
_geom_bond_publ_flag
U1 O1 1.783(3) . ?
U1 O2 1.812(3) . ?
U1 N4 2.489(4) . ?
U1 N1 2.521(4) . ?
U1 N2 2.523(4) . ?
U1 N6 2.542(5) . ?
U1 N3 2.570(5) . ?
U1 N5 2.571(4) . ?
U1 C14 2.934(6) . ?
U1 C1 2.938(5) . ?
U1 C27 2.959(6) . ?
O2 Na1 2.204(4) . ?
N1 C1 1.321(7) . ?
N1 Si1 1.737(4) . ?
N2 C1 1.335(6) . ?
N2 Si2 1.724(4) . ?
N3 C14 1.317(7) . ?
N3 Si3 1.726(5) . ?
N4 C14 1.321(8) . ?
N4 Si4 1.729(5) . ?
N5 C27 1.310(7) . ?
N5 Si5 1.717(4) . ?
N6 C27 1.311(7) . ?
N6 Si6 1.735(5) . ?
Si1 C8 1.841(8) . ?
Si1 C10 1.845(6) . ?
Si1 C9 1.849(7) . ?
Si2 C11 1.850(7) . ?
Si2 C12 1.852(7) . ?
Si2 C13 1.854(6) . ?
Si3 C23 1.859(7) . ?
Si3 C21 1.859(8) . ?
Si3 C22 1.870(7) . ?
Si4 C26 1.833(8) . ?
Si4 C25 1.864(8) . ?
Si4 C24 1.888(8) . ?
Si5 C34 1.815(7) . ?
Si5 C35A 1.819(7) . ?
Si5 C36B 1.846(18) . ?
Si5 C35B 1.928(17) . ?
Si5 C36A 1.937(13) . ?
Si6 C37 1.850(8) . ?
Si6 C39 1.859(7) . ?
Si6 C38 1.879(8) . ?
C1 C2 1.498(7) . ?
C2 C7 1.386(9) . ?
C2 C3 1.388(8) . ?
C3 C4 1.385(8) . ?
C3 H3 0.9500 . ?
C4 C5 1.363(11) . ?
C4 H4 0.9500 . ?
C5 C6 1.361(11) . ?
C5 H5 0.9500 . ?
C6 C7 1.375(9) . ?
C6 H6 0.9500 . ?
C7 H7 0.9500 . ?
C8 H8A 0.9800 . ?
C8 H8B 0.9800 . ?
C8 H8C 0.9800 . ?
C9 H9A 0.9800 . ?
C9 H9B 0.9800 . ?
C9 H9C 0.9800 . ?
C10 H10A 0.9800 . ?
C10 H10B 0.9800 . ?
C10 H10C 0.9800 . ?
C11 H11A 0.9800 . ?
C11 H11B 0.9800 . ?
C11 H11C 0.9800 . ?
C12 H12A 0.9800 . ?
C12 H12B 0.9800 . ?
C12 H12C 0.9800 . ?
C13 H13A 0.9800 . ?
C13 H13B 0.9800 . ?
C13 H13C 0.9800 . ?
C14 C15 1.516(8) . ?
C15 C16 1.384(10) . ?
C15 C20 1.393(9) . ?
C16 C17 1.407(10) . ?
C16 H16 0.9500 . ?
C17 C18 1.350(12) . ?
C17 H17 0.9500 . ?
C18 C19 1.360(12) . ?
C18 H18 0.9500 . ?
C19 C20 1.380(10) . ?
C19 H19 0.9500 . ?
C20 H20 0.9500 . ?
C21 H21A 0.9800 . ?
C21 H21B 0.9800 . ?
C21 H21C 0.9800 . ?
C22 H22A 0.9800 . ?
C22 H22B 0.9800 . ?
C22 H22C 0.9800 . ?
C23 H23A 0.9800 . ?
C23 H23B 0.9800 . ?
C23 H23C 0.9800 . ?
C24 H24A 0.9800 . ?
C24 H24B 0.9800 . ?
C24 H24C 0.9800 . ?
C25 H25A 0.9800 . ?
C25 H25B 0.9800 . ?
C25 H25C 0.9800 . ?
C26 H26A 0.9800 . ?
C26 H26B 0.9800 . ?
C26 H26C 0.9800 . ?
C27 C28 1.500(8) . ?
C28 C29 1.371(8) . ?
C28 C33 1.386(8) . ?
C29 C30 1.379(9) . ?
C29 H29 0.9500 . ?
C30 C31 1.383(10) . ?
C30 H30 0.9500 . ?
C31 C32 1.360(10) . ?
C31 H31 0.9500 . ?
C32 C33 1.392(9) . ?
C32 H32 0.9500 . ?
C33 H33 0.9500 . ?
C34 H34A 0.9800 . ?
C34 H34B 0.9800 . ?
C34 H34C 0.9800 . ?
C35A H35A 0.9800 . ?
C35A H35B 0.9800 . ?
C35A H35C 0.9800 . ?
C36A H36A 0.9800 . ?
C36A H36B 0.9800 . ?
C36A H36C 0.9800 . ?
C35B H35D 0.9800 . ?
C35B H35E 0.9800 . ?
C35B H35F 0.9800 . ?
C36B H36D 0.9800 . ?
C36B H36E 0.9800 . ?
C36B H36F 0.9800 . ?
C37 H37A 0.9800 . ?
C37 H37B 0.9800 . ?
C37 H37C 0.9800 . ?
C38 H38A 0.9800 . ?
C38 H38B 0.9800 . ?
C38 H38C 0.9800 . ?
C39 H39A 0.9800 . ?
C39 H39B 0.9800 . ?
C39 H39C 0.9800 . ?
Na1 O1T 2.231(12) . ?
Na1 O1S 2.247(9) . ?
Na1 O3 2.278(6) . ?
Na1 N1S 2.565(14) . ?
O3 C43 1.441(10) . ?
O3 C40 1.442(9) . ?
C40 C41 1.483(11) . ?
C40 H40A 0.9900 . ?
C40 H40B 0.9900 . ?
C41 C42 1.396(13) . ?
C41 H41A 0.9900 . ?
C41 H41B 0.9900 . ?
C42 C43 1.472(13) . ?
C42 H42A 0.9900 . ?
C42 H42B 0.9900 . ?
C43 H43A 0.9900 . ?
C43 H43B 0.9900 . ?
O1S C4S 1.436(18) . ?
O1S C1S 1.441(16) . ?
C1S C2S 1.51(2) . ?
C1S H1S1 0.9900 . ?
C1S H1S2 0.9900 . ?
C2S C3S 1.50(3) . ?
C2S H2S1 0.9900 . ?
C2S H2S2 0.9900 . ?
C3S C4S 1.44(2) . ?
C3S H3S1 0.9900 . ?
C3S H3S2 0.9900 . ?
C4S H4S1 0.9900 . ?
C4S H4S2 0.9900 . ?
O1T C1T 1.37(2) . ?
O1T C4T 1.41(2) . ?
C1T C2T 1.54(3) . ?
C1T H1T1 0.9900 . ?
C1T H1T2 0.9900 . ?
C2T C3T 1.54(3) . ?
C2T H2T1 0.9900 . ?
C2T H2T2 0.9900 . ?
C3T C4T 1.50(3) . ?
C3T H3T1 0.9900 . ?
C3T H3T2 0.9900 . ?
C4T H4T1 0.9900 . ?
C4T H4T2 0.9900 . ?
C5S N1S 1.112(16) . ?
C5S C6S 1.401(15) . ?
C6S C7S 1.3900 . ?
C6S C11S 1.3900 . ?
C7S C8S 1.3900 . ?
C7S H7S 0.9500 . ?
C8S C9S 1.3900 . ?
C8S H8S 0.9500 . ?
C9S C10S 1.3900 . ?
C9S H9S 0.9500 . ?
C10S C11S 1.3900 . ?
C10S H10S 0.9500 . ?
C11S H11S 0.9500 . ?

loop_
_geom_torsion_atom_site_label_1
_geom_torsion_atom_site_label_2
_geom_torsion_atom_site_label_3
_geom_torsion_atom_site_label_4
_geom_torsion
_geom_torsion_site_symmetry_1
_geom_torsion_site_symmetry_2
_geom_torsion_site_symmetry_3
_geom_torsion_site_symmetry_4
_geom_torsion_publ_flag
O1 U1 O2 Na1 10(8) . . . . ?
N4 U1 O2 Na1 15.8(19) . . . . ?
N1 U1 O2 Na1 -174.5(19) . . . . ?
N2 U1 O2 Na1 137.2(19) . . . . ?
N6 U1 O2 Na1 -102.2(19) . . . . ?
N3 U1 O2 Na1 64.3(19) . . . . ?
N5 U1 O2 Na1 -57.2(19) . . . . ?
C14 U1 O2 Na1 39.5(19) . . . . ?
C1 U1 O2 Na1 161.4(19) . . . . ?
C27 U1 O2 Na1 -79.7(19) . . . . ?
O1 U1 N1 C1 65.3(3) . . . . ?
O2 U1 N1 C1 -114.6(3) . . . . ?
N4 U1 N1 C1 -38.6(9) . . . . ?
N2 U1 N1 C1 0.5(3) . . . . ?
N6 U1 N1 C1 137.9(3) . . . . ?
N3 U1 N1 C1 -46.6(3) . . . . ?
N5 U1 N1 C1 176.1(3) . . . . ?
C14 U1 N1 C1 -46.5(4) . . . . ?
C27 U1 N1 C1 156.5(3) . . . . ?
O1 U1 N1 Si1 -136.4(3) . . . . ?
O2 U1 N1 Si1 43.7(3) . . . . ?
N4 U1 N1 Si1 119.7(8) . . . . ?
N2 U1 N1 Si1 158.8(4) . . . . ?
N6 U1 N1 Si1 -63.7(3) . . . . ?
N3 U1 N1 Si1 111.7(3) . . . . ?
N5 U1 N1 Si1 -25.5(4) . . . . ?
C14 U1 N1 Si1 111.9(3) . . . . ?
C1 U1 N1 Si1 158.3(5) . . . . ?
C27 U1 N1 Si1 -45.2(3) . . . . ?
O1 U1 N2 C1 -116.4(3) . . . . ?
O2 U1 N2 C1 64.8(3) . . . . ?
N4 U1 N2 C1 172.1(3) . . . . ?
N1 U1 N2 C1 -0.5(3) . . . . ?
N6 U1 N2 C1 -47.2(3) . . . . ?
N3 U1 N2 C1 137.2(3) . . . . ?
N5 U1 N2 C1 -16.9(8) . . . . ?
C14 U1 N2 C1 153.2(3) . . . . ?
C27 U1 N2 C1 -40.9(4) . . . . ?
O1 U1 N2 Si2 31.1(3) . . . . ?
O2 U1 N2 Si2 -147.7(3) . . . . ?
N4 U1 N2 Si2 -40.4(4) . . . . ?
N1 U1 N2 Si2 147.1(4) . . . . ?
N6 U1 N2 Si2 100.4(3) . . . . ?
N3 U1 N2 Si2 -75.3(3) . . . . ?
N5 U1 N2 Si2 130.6(5) . . . . ?
C14 U1 N2 Si2 -59.3(3) . . . . ?
C1 U1 N2 Si2 147.5(5) . . . . ?
C27 U1 N2 Si2 106.7(3) . . . . ?
O1 U1 N3 C14 67.8(4) . . . . ?
O2 U1 N3 C14 -111.0(4) . . . . ?
N4 U1 N3 C14 1.6(3) . . . . ?
N1 U1 N3 C14 179.8(3) . . . . ?
N2 U1 N3 C14 142.5(4) . . . . ?
N6 U1 N3 C14 -20.0(8) . . . . ?
N5 U1 N3 C14 -44.3(4) . . . . ?
C1 U1 N3 C14 160.6(3) . . . . ?
C27 U1 N3 C14 -39.4(4) . . . . ?
O1 U1 N3 Si3 -131.4(3) . . . . ?
O2 U1 N3 Si3 49.8(3) . . . . ?
N4 U1 N3 Si3 162.4(4) . . . . ?
N1 U1 N3 Si3 -19.5(4) . . . . ?
N2 U1 N3 Si3 -56.7(3) . . . . ?
N6 U1 N3 Si3 140.8(5) . . . . ?
N5 U1 N3 Si3 116.5(3) . . . . ?
C14 U1 N3 Si3 160.8(6) . . . . ?
C1 U1 N3 Si3 -38.6(3) . . . . ?
C27 U1 N3 Si3 121.3(3) . . . . ?
O1 U1 N4 C14 -116.6(4) . . . . ?
O2 U1 N4 C14 63.6(4) . . . . ?
N1 U1 N4 C14 -10.5(10) . . . . ?
N2 U1 N4 C14 -45.6(4) . . . . ?
N6 U1 N4 C14 173.1(3) . . . . ?
N3 U1 N4 C14 -1.6(3) . . . . ?
N5 U1 N4 C14 136.6(4) . . . . ?
C1 U1 N4 C14 -39.4(5) . . . . ?
C27 U1 N4 C14 154.3(3) . . . . ?
O1 U1 N4 Si4 35.8(3) . . . . ?
O2 U1 N4 Si4 -144.1(3) . . . . ?
N1 U1 N4 Si4 141.8(7) . . . . ?
N2 U1 N4 Si4 106.7(3) . . . . ?
N6 U1 N4 Si4 -34.5(4) . . . . ?
N3 U1 N4 Si4 150.8(4) . . . . ?
N5 U1 N4 Si4 -71.0(3) . . . . ?
C14 U1 N4 Si4 152.4(6) . . . . ?
C1 U1 N4 Si4 113.0(4) . . . . ?
C27 U1 N4 Si4 -53.3(3) . . . . ?
O1 U1 N5 C27 61.4(3) . . . . ?
O2 U1 N5 C27 -120.0(3) . . . . ?
N4 U1 N5 C27 136.8(3) . . . . ?
N1 U1 N5 C27 -49.3(3) . . . . ?
N2 U1 N5 C27 -35.0(7) . . . . ?
N6 U1 N5 C27 0.0(3) . . . . ?
N3 U1 N5 C27 173.2(3) . . . . ?
C14 U1 N5 C27 154.8(3) . . . . ?
C1 U1 N5 C27 -46.7(4) . . . . ?
O1 U1 N5 Si5 -138.3(3) . . . . ?
O2 U1 N5 Si5 40.3(3) . . . . ?
N4 U1 N5 Si5 -62.9(3) . . . . ?
N1 U1 N5 Si5 111.0(3) . . . . ?
N2 U1 N5 Si5 125.3(5) . . . . ?
N6 U1 N5 Si5 160.3(4) . . . . ?
N3 U1 N5 Si5 -26.5(4) . . . . ?
C14 U1 N5 Si5 -44.9(3) . . . . ?
C1 U1 N5 Si5 113.6(3) . . . . ?
C27 U1 N5 Si5 160.3(5) . . . . ?
O1 U1 N6 C27 -118.7(3) . . . . ?
O2 U1 N6 C27 59.9(3) . . . . ?
N4 U1 N6 C27 -46.7(3) . . . . ?
N1 U1 N6 C27 134.0(3) . . . . ?
N2 U1 N6 C27 171.1(3) . . . . ?
N3 U1 N6 C27 -27.8(8) . . . . ?
N5 U1 N6 C27 0.0(3) . . . . ?
C14 U1 N6 C27 -41.9(4) . . . . ?
C1 U1 N6 C27 151.6(3) . . . . ?
O1 U1 N6 Si6 36.5(3) . . . . ?
O2 U1 N6 Si6 -144.9(3) . . . . ?
N4 U1 N6 Si6 108.4(3) . . . . ?
N1 U1 N6 Si6 -70.9(3) . . . . ?
N2 U1 N6 Si6 -33.8(4) . . . . ?
N3 U1 N6 Si6 127.3(6) . . . . ?
N5 U1 N6 Si6 155.2(4) . . . . ?
C14 U1 N6 Si6 113.3(3) . . . . ?
C1 U1 N6 Si6 -53.3(3) . . . . ?
C27 U1 N6 Si6 155.2(5) . . . . ?
C1 N1 Si1 C8 -82.6(6) . . . . ?
U1 N1 Si1 C8 125.3(5) . . . . ?
C1 N1 Si1 C10 158.8(5) . . . . ?
U1 N1 Si1 C10 6.8(4) . . . . ?
C1 N1 Si1 C9 39.3(7) . . . . ?
U1 N1 Si1 C9 -112.8(5) . . . . ?
C1 N2 Si2 C11 168.3(5) . . . . ?
U1 N2 Si2 C11 30.4(5) . . . . ?
C1 N2 Si2 C12 50.3(6) . . . . ?
U1 N2 Si2 C12 -87.6(4) . . . . ?
C1 N2 Si2 C13 -69.9(5) . . . . ?
U1 N2 Si2 C13 152.2(3) . . . . ?
C14 N3 Si3 C23 33.5(6) . . . . ?
U1 N3 Si3 C23 -121.3(4) . . . . ?
C14 N3 Si3 C21 152.3(5) . . . . ?
U1 N3 Si3 C21 -2.5(5) . . . . ?
C14 N3 Si3 C22 -90.1(6) . . . . ?
U1 N3 Si3 C22 115.1(4) . . . . ?
C14 N4 Si4 C26 171.6(5) . . . . ?
U1 N4 Si4 C26 27.0(4) . . . . ?
C14 N4 Si4 C25 -66.0(7) . . . . ?
U1 N4 Si4 C25 149.4(5) . . . . ?
C14 N4 Si4 C24 56.3(6) . . . . ?
U1 N4 Si4 C24 -88.3(4) . . . . ?
C27 N5 Si5 C34 171.5(5) . . . . ?
U1 N5 Si5 C34 16.8(5) . . . . ?
C27 N5 Si5 C35A -58.8(7) . . . . ?
U1 N5 Si5 C35A 146.5(5) . . . . ?
C27 N5 Si5 C36B 34.6(9) . . . . ?
U1 N5 Si5 C36B -120.0(8) . . . . ?
C27 N5 Si5 C35B -82.9(8) . . . . ?
U1 N5 Si5 C35B 122.5(7) . . . . ?
C27 N5 Si5 C36A 64.8(7) . . . . ?
U1 N5 Si5 C36A -89.8(6) . . . . ?
C27 N6 Si6 C37 56.3(6) . . . . ?
U1 N6 Si6 C37 -92.1(5) . . . . ?
C27 N6 Si6 C39 174.9(5) . . . . ?
U1 N6 Si6 C39 26.5(4) . . . . ?
C27 N6 Si6 C38 -64.6(6) . . . . ?
U1 N6 Si6 C38 147.0(3) . . . . ?
Si1 N1 C1 N2 -160.8(4) . . . . ?
U1 N1 C1 N2 -0.8(5) . . . . ?
Si1 N1 C1 C2 18.7(8) . . . . ?
U1 N1 C1 C2 178.8(5) . . . . ?
Si1 N1 C1 U1 -160.0(5) . . . . ?
Si2 N2 C1 N1 -148.0(4) . . . . ?
U1 N2 C1 N1 0.8(5) . . . . ?
Si2 N2 C1 C2 32.4(8) . . . . ?
U1 N2 C1 C2 -178.8(5) . . . . ?
Si2 N2 C1 U1 -148.8(5) . . . . ?
O1 U1 C1 N1 -117.8(3) . . . . ?
O2 U1 C1 N1 62.9(3) . . . . ?
N4 U1 C1 N1 168.7(3) . . . . ?
N2 U1 C1 N1 -179.2(5) . . . . ?
N6 U1 C1 N1 -40.9(3) . . . . ?
N3 U1 C1 N1 139.0(3) . . . . ?
N5 U1 C1 N1 -5.5(4) . . . . ?
C14 U1 C1 N1 149.1(3) . . . . ?
C27 U1 C1 N1 -27.0(4) . . . . ?
O1 U1 C1 N2 61.4(3) . . . . ?
O2 U1 C1 N2 -117.9(3) . . . . ?
N4 U1 C1 N2 -12.2(5) . . . . ?
N1 U1 C1 N2 179.2(5) . . . . ?
N6 U1 C1 N2 138.3(3) . . . . ?
N3 U1 C1 N2 -41.8(3) . . . . ?
N5 U1 C1 N2 173.7(3) . . . . ?
C14 U1 C1 N2 -31.7(4) . . . . ?
C27 U1 C1 N2 152.2(3) . . . . ?
O1 U1 C1 C2 164(22) . . . . ?
O2 U1 C1 C2 -15(22) . . . . ?
N4 U1 C1 C2 91(22) . . . . ?
N1 U1 C1 C2 -78(22) . . . . ?
N2 U1 C1 C2 103(22) . . . . ?
N6 U1 C1 C2 -119(22) . . . . ?
N3 U1 C1 C2 61(22) . . . . ?
N5 U1 C1 C2 -83(22) . . . . ?
C14 U1 C1 C2 71(22) . . . . ?
C27 U1 C1 C2 -105(22) . . . . ?
N1 C1 C2 C7 -110.6(6) . . . . ?
N2 C1 C2 C7 69.0(7) . . . . ?
U1 C1 C2 C7 -33(22) . . . . ?
N1 C1 C2 C3 66.7(7) . . . . ?
N2 C1 C2 C3 -113.7(6) . . . . ?
U1 C1 C2 C3 144(22) . . . . ?
C7 C2 C3 C4 -1.4(9) . . . . ?
C1 C2 C3 C4 -178.7(5) . . . . ?
C2 C3 C4 C5 1.4(10) . . . . ?
C3 C4 C5 C6 -0.1(11) . . . . ?
C4 C5 C6 C7 -1.1(11) . . . . ?
C5 C6 C7 C2 1.1(10) . . . . ?
C3 C2 C7 C6 0.1(9) . . . . ?
C1 C2 C7 C6 177.5(6) . . . . ?
Si3 N3 C14 N4 -165.3(4) . . . . ?
U1 N3 C14 N4 -2.7(5) . . . . ?
Si3 N3 C14 C15 13.0(8) . . . . ?
U1 N3 C14 C15 175.6(5) . . . . ?
Si3 N3 C14 U1 -162.6(5) . . . . ?
Si4 N4 C14 N3 -150.9(4) . . . . ?
U1 N4 C14 N3 2.8(6) . . . . ?
Si4 N4 C14 C15 30.8(8) . . . . ?
U1 N4 C14 C15 -175.5(5) . . . . ?
Si4 N4 C14 U1 -153.7(5) . . . . ?
O1 U1 C14 N3 -115.5(3) . . . . ?
O2 U1 C14 N3 65.2(3) . . . . ?
N4 U1 C14 N3 -177.2(6) . . . . ?
N1 U1 C14 N3 -0.3(5) . . . . ?
N2 U1 C14 N3 -36.8(4) . . . . ?
N6 U1 C14 N3 172.9(3) . . . . ?
N5 U1 C14 N3 140.8(3) . . . . ?
C1 U1 C14 N3 -22.8(4) . . . . ?
C27 U1 C14 N3 153.2(3) . . . . ?
O1 U1 C14 N4 61.7(4) . . . . ?
O2 U1 C14 N4 -117.6(4) . . . . ?
N1 U1 C14 N4 176.8(3) . . . . ?
N2 U1 C14 N4 140.4(3) . . . . ?
N6 U1 C14 N4 -9.9(5) . . . . ?
N3 U1 C14 N4 177.2(6) . . . . ?
N5 U1 C14 N4 -42.0(4) . . . . ?
C1 U1 C14 N4 154.3(3) . . . . ?
C27 U1 C14 N4 -29.6(4) . . . . ?
O1 U1 C14 C15 135(7) . . . . ?
O2 U1 C14 C15 -44(7) . . . . ?
N4 U1 C14 C15 74(7) . . . . ?
N1 U1 C14 C15 -109(7) . . . . ?
N2 U1 C14 C15 -146(7) . . . . ?
N6 U1 C14 C15 64(7) . . . . ?
N3 U1 C14 C15 -109(7) . . . . ?
N5 U1 C14 C15 32(7) . . . . ?
C1 U1 C14 C15 -132(7) . . . . ?
C27 U1 C14 C15 44(7) . . . . ?
N3 C14 C15 C16 70.8(9) . . . . ?
N4 C14 C15 C16 -110.9(8) . . . . ?
U1 C14 C15 C16 178(100) . . . . ?
N3 C14 C15 C20 -108.0(8) . . . . ?
N4 C14 C15 C20 70.3(10) . . . . ?
U1 C14 C15 C20 -1(8) . . . . ?
C20 C15 C16 C17 -1.2(13) . . . . ?
C14 C15 C16 C17 -180.0(8) . . . . ?
C15 C16 C17 C18 2.4(15) . . . . ?
C16 C17 C18 C19 -2.5(17) . . . . ?
C17 C18 C19 C20 1.2(18) . . . . ?
C18 C19 C20 C15 0.1(16) . . . . ?
C16 C15 C20 C19 0.0(13) . . . . ?
C14 C15 C20 C19 178.8(8) . . . . ?
Si5 N5 C27 N6 -162.3(4) . . . . ?
U1 N5 C27 N6 0.1(5) . . . . ?
Si5 N5 C27 C28 17.3(7) . . . . ?
U1 N5 C27 C28 179.6(4) . . . . ?
Si5 N5 C27 U1 -162.3(5) . . . . ?
Si6 N6 C27 N5 -157.5(4) . . . . ?
U1 N6 C27 N5 -0.1(5) . . . . ?
Si6 N6 C27 C28 23.0(7) . . . . ?
U1 N6 C27 C28 -179.6(4) . . . . ?
Si6 N6 C27 U1 -157.4(5) . . . . ?
O1 U1 C27 N5 -121.4(3) . . . . ?
O2 U1 C27 N5 57.2(3) . . . . ?
N4 U1 C27 N5 -41.8(3) . . . . ?
N1 U1 C27 N5 135.4(3) . . . . ?
N2 U1 C27 N5 167.0(3) . . . . ?
N6 U1 C27 N5 179.9(5) . . . . ?
N3 U1 C27 N5 -9.9(4) . . . . ?
C14 U1 C27 N5 -29.0(4) . . . . ?
C1 U1 C27 N5 147.2(3) . . . . ?
O1 U1 C27 N6 58.7(3) . . . . ?
O2 U1 C27 N6 -122.8(3) . . . . ?
N4 U1 C27 N6 138.2(3) . . . . ?
N1 U1 C27 N6 -44.5(3) . . . . ?
N2 U1 C27 N6 -12.9(4) . . . . ?
N3 U1 C27 N6 170.1(3) . . . . ?
N5 U1 C27 N6 -179.9(5) . . . . ?
C14 U1 C27 N6 151.1(3) . . . . ?
C1 U1 C27 N6 -32.7(3) . . . . ?
O1 U1 C27 C28 -156(100) . . . . ?
O2 U1 C27 C28 23(40) . . . . ?
N4 U1 C27 C28 -76(40) . . . . ?
N1 U1 C27 C28 101(40) . . . . ?
N2 U1 C27 C28 133(39) . . . . ?
N6 U1 C27 C28 145(40) . . . . ?
N3 U1 C27 C28 -44(40) . . . . ?
N5 U1 C27 C28 -34(39) . . . . ?
C14 U1 C27 C28 -63(40) . . . . ?
C1 U1 C27 C28 113(40) . . . . ?
N5 C27 C28 C29 79.8(7) . . . . ?
N6 C27 C28 C29 -100.7(7) . . . . ?
U1 C27 C28 C29 114(39) . . . . ?
N5 C27 C28 C33 -99.6(7) . . . . ?
N6 C27 C28 C33 80.0(8) . . . . ?
U1 C27 C28 C33 -65(40) . . . . ?
C33 C28 C29 C30 -1.1(10) . . . . ?
C27 C28 C29 C30 179.5(6) . . . . ?
C28 C29 C30 C31 1.5(11) . . . . ?
C29 C30 C31 C32 -0.7(13) . . . . ?
C30 C31 C32 C33 -0.5(14) . . . . ?
C29 C28 C33 C32 0.0(11) . . . . ?
C27 C28 C33 C32 179.4(7) . . . . ?
C31 C32 C33 C28 0.8(13) . . . . ?
U1 O2 Na1 O1T 141.8(19) . . . . ?
U1 O2 Na1 O1S 100.2(19) . . . . ?
U1 O2 Na1 O3 -45(2) . . . . ?
U1 O2 Na1 N1S -157.9(19) . . . . ?
O2 Na1 O3 C43 -111.0(7) . . . . ?
O1T Na1 O3 C43 64.5(8) . . . . ?
O1S Na1 O3 C43 92.0(8) . . . . ?
N1S Na1 O3 C43 11.7(8) . . . . ?
O2 Na1 O3 C40 77.0(7) . . . . ?
O1T Na1 O3 C40 -107.5(7) . . . . ?
O1S Na1 O3 C40 -80.1(7) . . . . ?
N1S Na1 O3 C40 -160.3(7) . . . . ?
C43 O3 C40 C41 -13.4(9) . . . . ?
Na1 O3 C40 C41 159.3(6) . . . . ?
O3 C40 C41 C42 31.8(10) . . . . ?
C40 C41 C42 C43 -36.3(11) . . . . ?
C40 O3 C43 C42 -8.3(11) . . . . ?
Na1 O3 C43 C42 177.7(7) . . . . ?
C41 C42 C43 O3 28.0(12) . . . . ?
O2 Na1 O1S C4S 31.8(16) . . . . ?
O1T Na1 O1S C4S -70.1(14) . . . . ?
O3 Na1 O1S C4S -174.3(13) . . . . ?
N1S Na1 O1S C4S -82.8(14) . . . . ?
O2 Na1 O1S C1S -178.7(8) . . . . ?
O1T Na1 O1S C1S 79.4(12) . . . . ?
O3 Na1 O1S C1S -24.8(10) . . . . ?
N1S Na1 O1S C1S 66.7(10) . . . . ?
C4S O1S C1S C2S 17.9(16) . . . . ?
Na1 O1S C1S C2S -139.4(10) . . . . ?
O1S C1S C2S C3S -36.6(16) . . . . ?
C1S C2S C3S C4S 40.3(17) . . . . ?
C1S O1S C4S C3S 9.4(18) . . . . ?
Na1 O1S C4S C3S 161.9(12) . . . . ?
C2S C3S C4S O1S -32.5(19) . . . . ?
O2 Na1 O1T C1T 80.0(17) . . . . ?
O1S Na1 O1T C1T -171(2) . . . . ?
O3 Na1 O1T C1T -95.1(16) . . . . ?
N1S Na1 O1T C1T -6.9(15) . . . . ?
O2 Na1 O1T C4T -113.7(13) . . . . ?
O1S Na1 O1T C4T -4.9(12) . . . . ?
O3 Na1 O1T C4T 71.2(13) . . . . ?
N1S Na1 O1T C4T 159.4(15) . . . . ?
C4T O1T C1T C2T -14(2) . . . . ?
Na1 O1T C1T C2T 153.1(12) . . . . ?
O1T C1T C2T C3T 30(2) . . . . ?
C1T C2T C3T C4T -32(2) . . . . ?
C1T O1T C4T C3T -8(2) . . . . ?
Na1 O1T C4T C3T -177.0(15) . . . . ?
C2T C3T C4T O1T 26(2) . . . . ?
N1S C5S C6S C7S -164(32) . . . . ?
N1S C5S C6S C11S 18(32) . . . . ?
C11S C6S C7S C8S 0.0 . . . . ?
C5S C6S C7S C8S -178.0(11) . . . . ?
C6S C7S C8S C9S 0.0 . . . . ?
C7S C8S C9S C10S 0.0 . . . . ?
C8S C9S C10S C11S 0.0 . . . . ?
C9S C10S C11S C6S 0.0 . . . . ?
C7S C6S C11S C10S 0.0 . . . . ?
C5S C6S C11S C10S 178.0(11) . . . . ?
C6S C5S N1S Na1 10(34) . . . . ?
O2 Na1 N1S C5S -116(2) . . . . ?
O1T Na1 N1S C5S 15(2) . . . . ?
O1S Na1 N1S C5S 22(2) . . . . ?
O3 Na1 N1S C5S 109(2) . . . . ?
